data_4020895
loop_
_publ_author_name
'Robert A. Stockman'
'Alex Sinclair'
'Louise G. Arini'
'Peter Szeto'
'David L. Hughes'

_publ_section_title
;
 A Two-Directional Synthesis of (+-)-Perhydrohistrionicotoxin
;
_journal_name_full 'Journal of Organic Chemistry'
_journal_page_first 1598
_journal_page_last 1602
_journal_paper_doi 10.1021/jo035639a
_journal_volume 69
_journal_year 2004
_chemical_formula_moiety 'C13 H17 N3 O'
_chemical_formula_structural 'histrionicotoxin dinitrile derivative I'
_chemical_formula_sum 'C13 H17 N3 O'
_chemical_formula_weight 231.30
_space_group_IT_number 9
_symmetry_cell_setting monoclinic
_symmetry_space_group_name_Hall 'C -2yc'
_symmetry_space_group_name_H-M 'C 1 c 1'
_cell_angle_alpha 90.00
_cell_angle_beta 97.24(3)
_cell_angle_gamma 90.00
_cell_formula_units_Z 4
_cell_length_a 15.563(3)
_cell_length_b 9.938(2)
_cell_length_c 7.943(2)
_cell_measurement_temperature 140(1)
_cell_volume 1218.7(4)
_diffrn_ambient_temperature 140(1)
_exptl_crystal_density_diffrn 1.261
_cod_original_sg_symbol_H-M 'C c'
_cod_database_code 4020895

loop_
_symmetry_equiv_pos_as_xyz
'x, y, z'
'x, -y, z+1/2'
'x+1/2, y+1/2, z'
'x+1/2, -y+1/2, z+1/2'

loop_
_atom_site_label
_atom_site_type_symbol
_atom_site_fract_x
_atom_site_fract_y
_atom_site_fract_z
_atom_site_U_iso_or_equiv
_atom_site_adp_type
_atom_site_occupancy
_atom_site_symmetry_multiplicity
_atom_site_calc_flag
_atom_site_refinement_flags
_atom_site_disorder_assembly
_atom_site_disorder_group
O1 O 0.40218(11) 0.07195(18) 0.9685(2) 0.0306(4) Uani 1 1 d . . .
N2 N 0.36757(12) 0.20812(19) 0.9973(2) 0.0250(5) Uani 1 1 d . . .
C3 C 0.41272(14) 0.2990(2) 0.8880(3) 0.0257(5) Uani 1 1 d . . .
C4 C 0.42205(15) 0.2059(2) 0.7336(3) 0.0271(5) Uani 1 1 d . . .
H4 H 0.3645 0.1873 0.6729 0.033 Uiso 1 1 calc R . .
C5 C 0.45636(17) 0.0782(2) 0.8319(3) 0.0296(6) Uani 1 1 d . . .
H5 H 0.4490 -0.0021 0.7599 0.036 Uiso 1 1 calc R . .
C6 C 0.55023(17) 0.0953(3) 0.9102(4) 0.0370(6) Uani 1 1 d . . .
H6A H 0.5859 0.1167 0.8221 0.044 Uiso 1 1 calc R . .
H6B H 0.5713 0.0119 0.9638 0.044 Uiso 1 1 calc R . .
C7 C 0.55703(17) 0.2084(3) 1.0421(4) 0.0369(6) Uani 1 1 d . . .
H7A H 0.6173 0.2343 1.0689 0.044 Uiso 1 1 calc R . .
H7B H 0.5372 0.1752 1.1454 0.044 Uiso 1 1 calc R . .
C8 C 0.50357(16) 0.3328(3) 0.9806(3) 0.0320(6) Uani 1 1 d . . .
H8A H 0.5352 0.3838 0.9044 0.038 Uiso 1 1 calc R . .
H8B H 0.4970 0.3895 1.0775 0.038 Uiso 1 1 calc R . .
C9 C 0.27325(15) 0.1923(2) 0.9473(3) 0.0256(5) Uani 1 1 d . . .
H9 H 0.2639 0.1463 0.8374 0.031 Uiso 1 1 calc R . .
C10 C 0.22903(16) 0.3294(2) 0.9294(3) 0.0281(5) Uani 1 1 d . . .
H10A H 0.2377 0.3762 1.0373 0.034 Uiso 1 1 calc R . .
H10B H 0.1672 0.3173 0.8979 0.034 Uiso 1 1 calc R . .
C11 C 0.26607(15) 0.4133(3) 0.7943(3) 0.0304(6) Uani 1 1 d . . .
H11A H 0.2562 0.3681 0.6853 0.036 Uiso 1 1 calc R . .
H11B H 0.2378 0.5004 0.7835 0.036 Uiso 1 1 calc R . .
C12 C 0.36284(15) 0.4313(2) 0.8474(3) 0.0289(5) Uani 1 1 d . . .
H12A H 0.3711 0.4887 0.9468 0.035 Uiso 1 1 calc R . .
H12B H 0.3875 0.4771 0.7569 0.035 Uiso 1 1 calc R . .
C13 C 0.47836(17) 0.2568(3) 0.6133(3) 0.0318(5) Uani 1 1 d . . .
N14 N 0.52187(16) 0.2988(3) 0.5182(3) 0.0421(6) Uani 1 1 d . . .
C15 C 0.23776(16) 0.1029(2) 1.0809(3) 0.0298(5) Uani 1 1 d . . .
H15A H 0.1766 0.0869 1.0468 0.036 Uiso 1 1 calc R . .
H15B H 0.2671 0.0166 1.0853 0.036 Uiso 1 1 calc R . .
C16 C 0.24950(17) 0.1640(3) 1.2514(3) 0.0327(6) Uani 1 1 d . . .
N17 N 0.25751(17) 0.2111(3) 1.3845(3) 0.0425(6) Uani 1 1 d . . .

loop_
_atom_site_aniso_label
_atom_site_aniso_U_11
_atom_site_aniso_U_22
_atom_site_aniso_U_33
_atom_site_aniso_U_23
_atom_site_aniso_U_13
_atom_site_aniso_U_12
O1 0.0329(9) 0.0263(9) 0.0335(9) 0.0040(7) 0.0078(7) 0.0060(6)
N2 0.0276(10) 0.0208(9) 0.0270(10) 0.0013(7) 0.0044(8) 0.0026(7)
C3 0.0275(12) 0.0259(11) 0.0233(12) 0.0013(9) 0.0015(10) -0.0008(8)
C4 0.0277(11) 0.0298(12) 0.0240(12) -0.0009(9) 0.0033(9) 0.0016(8)
C5 0.0345(13) 0.0270(12) 0.0285(12) 0.0010(9) 0.0080(10) 0.0050(9)
C6 0.0313(14) 0.0393(13) 0.0411(13) 0.0086(12) 0.0080(10) 0.0105(10)
C7 0.0271(11) 0.0473(16) 0.0348(13) 0.0068(12) -0.0017(10) 0.0015(10)
C8 0.0296(13) 0.0336(13) 0.0318(12) -0.0011(10) -0.0009(9) -0.0046(10)
C9 0.0273(12) 0.0261(11) 0.0233(11) -0.0028(8) 0.0029(8) 0.0001(8)
C10 0.0303(11) 0.0277(12) 0.0265(11) 0.0026(9) 0.0041(9) 0.0036(9)
C11 0.0327(13) 0.0291(11) 0.0291(12) 0.0037(10) 0.0033(10) 0.0053(8)
C12 0.0337(12) 0.0237(11) 0.0296(11) 0.0014(8) 0.0046(9) -0.0010(8)
C13 0.0338(11) 0.0325(12) 0.0293(12) -0.0008(10) 0.0043(9) 0.0062(9)
N14 0.0397(13) 0.0479(14) 0.0408(13) 0.0058(10) 0.0131(11) 0.0045(9)
C15 0.0317(12) 0.0259(12) 0.0322(11) 0.0008(10) 0.0059(9) 0.0006(9)
C16 0.0351(12) 0.0300(11) 0.0342(14) 0.0086(10) 0.0085(10) 0.0055(9)
N17 0.0550(15) 0.0441(13) 0.0291(13) 0.0003(10) 0.0080(10) 0.0080(10)

loop_
_geom_bond_atom_site_label_1
_geom_bond_atom_site_label_2
_geom_bond_distance
_geom_bond_site_symmetry_2
_geom_bond_publ_flag
O1 C5 1.456(3) . ?
O1 N2 1.485(2) . ?
N2 C9 1.480(3) . ?
N2 C3 1.489(3) . ?
C3 C12 1.540(3) . ?
C3 C8 1.546(3) . ?
C3 C4 1.557(3) . ?
C4 C13 1.466(3) . ?
C4 C5 1.550(3) . ?
C4 H4 0.9800 . ?
C5 C6 1.523(4) . ?
C5 H5 0.9800 . ?
C6 C7 1.531(4) . ?
C6 H6A 0.9700 . ?
C6 H6B 0.9700 . ?
C7 C8 1.535(4) . ?
C7 H7A 0.9700 . ?
C7 H7B 0.9700 . ?
C8 H8A 0.9700 . ?
C8 H8B 0.9700 . ?
C9 C10 1.525(3) . ?
C9 C15 1.539(3) . ?
C9 H9 0.9800 . ?
C10 C11 1.528(3) . ?
C10 H10A 0.9700 . ?
C10 H10B 0.9700 . ?
C11 C12 1.522(3) . ?
C11 H11A 0.9700 . ?
C11 H11B 0.9700 . ?
C12 H12A 0.9700 . ?
C12 H12B 0.9700 . ?
C13 N14 1.154(4) . ?
C15 C16 1.475(4) . ?
C15 H15A 0.9700 . ?
C15 H15B 0.9700 . ?
C16 N17 1.148(4) . ?
